data_1571544
loop_
_publ_author_name
'Zheng, Xuejuan'
'Huang, Fanping'
'Li, Xinyuan'
'Zhuo, Kaiyue'
'Chen, Dafa'
'Luo, Ming'
'Xia, Haiping'

_publ_section_title
;
 Isomerization reactions of metal vinylidene units.
;
_journal_issue 22
_journal_name_full 'Chemical science'
_journal_page_first 8443
_journal_page_last 8450
_journal_paper_doi 10.1039/d4sc01993h
_journal_volume 15
_journal_year 2024
_chemical_formula_moiety 'C71 H60 Cl N Os P4, 2(C24 H20 B)'
_chemical_formula_sum 'C119 H100 B2 Cl N Os P4'
_chemical_formula_weight 1915.14
_space_group_crystal_system triclinic
_space_group_IT_number 2
_space_group_name_Hall '-P 1'
_space_group_name_H-M_alt 'P -1'
_atom_sites_solution_hydrogens geom
_atom_sites_solution_primary dual
_audit_creation_date 2023-04-12
_audit_creation_method
;
Olex2 1.5
(compiled 2023.03.06 svn.rbb2c1857 for OlexSys, GUI svn.r6748)
;
_audit_update_record
;
2023-12-17 deposited with the CCDC.	2024-04-30 downloaded from the CCDC.
;
_cell_angle_alpha 110.864(2)
_cell_angle_beta 94.765(2)
_cell_angle_gamma 114.869(2)
_cell_formula_units_Z 2
_cell_length_a 16.9627(8)
_cell_length_b 19.3429(9)
_cell_length_c 22.1477(10)
_cell_measurement_reflns_used 9757
_cell_measurement_temperature 100.00
_cell_measurement_theta_max 72.03
_cell_measurement_theta_min 4.18
_cell_volume 5923.8(5)
_computing_cell_refinement 'SAINT V8.40B (?, 2016)'
_computing_data_reduction 'SAINT V8.40B (?, 2016)'
_computing_molecular_graphics 'Olex2 1.5 (Dolomanov et al., 2009)'
_computing_publication_material 'Olex2 1.5 (Dolomanov et al., 2009)'
_computing_structure_refinement 'XL  (Sheldrick, 2008)'
_computing_structure_solution 'SHELXT 2018/2 (Sheldrick, 2018)'
_diffrn_ambient_temperature 100.00
_diffrn_detector 'Bruker APEX2 area detector'
_diffrn_detector_area_resol_mean 7.9
_diffrn_detector_type 'CCD area detector'
_diffrn_measured_fraction_theta_full 0.991
_diffrn_measured_fraction_theta_max 0.983
_diffrn_measurement_device 'three-circle diffractometer'
_diffrn_measurement_device_type 'Bruker SMART APEX2 area detector'
_diffrn_measurement_method '\w and \f scans'
_diffrn_radiation_monochromator 'mirror optics'
_diffrn_radiation_probe x-ray
_diffrn_radiation_type CuK\a
_diffrn_radiation_wavelength 1.54178
_diffrn_reflns_av_R_equivalents 0.0600
_diffrn_reflns_av_unetI/netI 0.0438
_diffrn_reflns_Laue_measured_fraction_full 0.991
_diffrn_reflns_Laue_measured_fraction_max 0.983
_diffrn_reflns_limit_h_max 20
_diffrn_reflns_limit_h_min -20
_diffrn_reflns_limit_k_max 23
_diffrn_reflns_limit_k_min -23
_diffrn_reflns_limit_l_max 27
_diffrn_reflns_limit_l_min -27
_diffrn_reflns_number 113199
_diffrn_reflns_point_group_measured_fraction_full 0.991
_diffrn_reflns_point_group_measured_fraction_max 0.983
_diffrn_reflns_theta_full 67.679
_diffrn_reflns_theta_max 72.504
_diffrn_reflns_theta_min 2.793
_diffrn_source 'microfocus sealed X-ray tube'
_diffrn_source_current 1.11
_diffrn_source_power 0.05550000000000001
_diffrn_source_type 'Incoatec I\ms'
_diffrn_source_voltage 50.0
_diffrn_standards_number 0
_exptl_absorpt_coefficient_mu 3.065
_exptl_absorpt_correction_T_max 0.7535
_exptl_absorpt_correction_T_min 0.5055
_exptl_absorpt_correction_type none
_exptl_absorpt_process_details
;
SADABS-2016/2 (Bruker,2016/2) was used for absorption correction.
wR2(int) was 0.1545 before and 0.0945 after correction.
The Ratio of minimum to maximum transmission is 0.6709.
The \l/2 correction factor is Not present.
;
_exptl_crystal_colour 'metallic orangish orange'
_exptl_crystal_colour_lustre metallic
_exptl_crystal_colour_modifier orangish
_exptl_crystal_colour_primary orange
_exptl_crystal_density_diffrn 1.074
_exptl_crystal_description block
_exptl_crystal_F_000 1968
_exptl_crystal_size_max 0.14
_exptl_crystal_size_mid 0.12
_exptl_crystal_size_min 0.1
_refine_diff_density_max 2.151
_refine_diff_density_min -2.009
_refine_diff_density_rms 0.138
_refine_ls_extinction_method none
_refine_ls_goodness_of_fit_ref 1.026
_refine_ls_hydrogen_treatment constr
_refine_ls_matrix_type full
_refine_ls_number_parameters 1143
_refine_ls_number_reflns 23065
_refine_ls_number_restraints 36
_refine_ls_restrained_S_all 1.027
_refine_ls_R_factor_all 0.0584
_refine_ls_R_factor_gt 0.0553
_refine_ls_shift/su_max 0.001
_refine_ls_shift/su_mean 0.000
_refine_ls_structure_factor_coef Fsqd
_refine_ls_weighting_details 'w=1/[\s^2^(Fo^2^)+(0.1001P)^2^+21.0827P] where P=(Fo^2^+2Fc^2^)/3'
_refine_ls_weighting_scheme calc
_refine_ls_wR_factor_gt 0.1635
_refine_ls_wR_factor_ref 0.1669
_reflns_Friedel_coverage 0.000
_reflns_number_gt 21589
_reflns_number_total 23065
_reflns_threshold_expression 'I > 2\s(I)'
_cod_data_source_file d4sc01993h2.cif
_cod_data_source_block 5b
_cod_depositor_comments 'Adding full bibliography for 1571535--1571544.cif.'
_cod_database_code 1571544
_shelx_shelxl_version_number 2019/1
_shelx_space_group_comment
;
The symmetry employed for this shelxl refinement is uniquely defined
by the following loop, which should always be used as a source of
symmetry information in preference to the above space-group names.
They are only intended as comments.
;
_shelx_estimated_absorpt_t_max 0.749
_shelx_estimated_absorpt_t_min 0.749
_olex2_refinement_description
;
1. Fixed Uiso
 At 1.2 times of:
  All C(H) groups
 At 1.5 times of:
  All C(H,H,H) groups
2. Uiso/Uaniso restraints and constraints
C114 \\sim C115 \\sim C116 \\sim C117 \\sim C118 \\sim C119: within 2A with
sigma of 0.001 and sigma for terminal atoms of 0.002 within 2A
3.a Aromatic/amide H refined with riding coordinates:
 C1(H1), C4(H4), C5(H5), C6(H6), C11(H11), C12(H12), C13(H13), C14(H14),
 C15(H15), C17(H17), C18(H18), C19(H19), C20(H20), C21(H21), C23(H23), C24(H24),
  C25(H25), C26(H26), C27(H27), C29(H29), C30(H30), C31(H31), C32(H32),
 C33(H33), C35(H35), C36(H36), C37(H37), C38(H38), C39(H39), C41(H41), C42(H42),
  C43(H43), C44(H44), C45(H45), C47(H47), C48(H48), C49(H49), C50(H50),
 C51(H51), C53(H53), C54(H54), C55(H55), C56(H56), C57(H57), C59(H59), C60(H60),
  C61(H61), C62(H62), C63(H63), C65(H65), C66(H66), C67(H67), C68(H68),
 C69(H69), C73(H73), C74(H74), C75(H75), C76(H76), C77(H77), C79(H79), C80(H80),
  C81(H81), C82(H82), C83(H83), C85(H85), C86(H86), C87(H87), C88(H88),
 C89(H89), C91(H91), C92(H92), C93(H93), C94(H94), C95(H95), C97(H97), C98(H98),
  C99(H99), C100(H100), C101(H101), C103(H103), C104(H104), C105(H105),
 C106(H106), C107(H107), C109(H109), C110(H110), C111(H111), C112(H112),
 C113(H113), C115(H115), C116(H116), C117(H117), C118(H118), C119(H119)
3.b Fitted hexagon refined as free rotating group:
 C114(C115,C116,C117,C118,C119)
3.c Idealised Me refined as rotating group:
 C70(H70A,H70B,H70C), C71(H71A,H71B,H71C)
;
_smtbx_masks_void_probe_radius 1.2
_smtbx_masks_void_truncation_radius 1.2
_olex2_submission_special_instructions 'No special instructions were received'

loop_
_space_group_symop_operation_xyz
'x, y, z'
'-x, -y, -z'

loop_
_atom_site_label
_atom_site_type_symbol
_atom_site_fract_x
_atom_site_fract_y
_atom_site_fract_z
_atom_site_U_iso_or_equiv
_atom_site_adp_type
_atom_site_occupancy
_atom_site_site_symmetry_order
_atom_site_calc_flag
_atom_site_refinement_flags_posn
_atom_site_refinement_flags_adp
_atom_site_refinement_flags_occupancy
_atom_site_disorder_assembly
_atom_site_disorder_group
Os1 Os 0.51145(2) 0.66453(2) 0.67349(2) 0.02077(6) Uani 1 1 d . . . . .
Cl1 Cl 0.51542(6) 0.62877(6) 0.56039(5) 0.02497(19) Uani 1 1 d . . . . .
P1 P 0.67287(7) 0.72854(6) 0.70445(5) 0.0232(2) Uani 1 1 d . . . . .
P2 P 0.35102(7) 0.60219(6) 0.63399(5) 0.0229(2) Uani 1 1 d . . . . .
P3 P 0.48455(7) 0.45849(6) 0.74890(5) 0.0244(2) Uani 1 1 d . . . . .
P4 P 0.53477(7) 0.91356(7) 0.81567(6) 0.0275(2) Uani 1 1 d . . . . .
N1 N 0.5031(2) 0.6812(2) 0.77064(17) 0.0212(7) Uani 1 1 d . . . . .
C1 C 0.5012(3) 0.5574(3) 0.6796(2) 0.0232(8) Uani 1 1 d . . . . .
H1 H 0.501055 0.513916 0.641929 0.028 Uiso 1 1 calc R U . . .
C2 C 0.4946(3) 0.5490(3) 0.7380(2) 0.0236(8) Uani 1 1 d . . . . .
C3 C 0.4933(3) 0.6199(3) 0.7909(2) 0.0244(8) Uani 1 1 d . . . . .
C4 C 0.4861(3) 0.6313(3) 0.8559(2) 0.0297(9) Uani 1 1 d . . . . .
H4 H 0.479662 0.588916 0.870267 0.036 Uiso 1 1 calc R U . . .
C5 C 0.4884(3) 0.7047(3) 0.8988(2) 0.0307(9) Uani 1 1 d . . . . .
H5 H 0.482845 0.712621 0.942803 0.037 Uiso 1 1 calc R U . . .
C6 C 0.4988(3) 0.7670(3) 0.8780(2) 0.0296(9) Uani 1 1 d . . . . .
H6 H 0.500663 0.817610 0.907590 0.035 Uiso 1 1 calc R U . . .
C7 C 0.5062(3) 0.7548(3) 0.8142(2) 0.0243(8) Uani 1 1 d . . . . .
C8 C 0.5181(3) 0.8097(3) 0.7803(2) 0.0269(8) Uani 1 1 d . . . . .
C9 C 0.5202(3) 0.7713(2) 0.7164(2) 0.0239(8) Uani 1 1 d . . . . .
C10 C 0.7298(3) 0.7898(3) 0.6602(2) 0.0284(9) Uani 1 1 d . . . . .
C11 C 0.8169(3) 0.8019(3) 0.6549(2) 0.0360(10) Uani 1 1 d . . . . .
H11 H 0.842062 0.772760 0.668965 0.043 Uiso 1 1 calc R U . . .
C12 C 0.8650(4) 0.8576(3) 0.6287(3) 0.0444(12) Uani 1 1 d . . . . .
H12 H 0.923237 0.866101 0.624557 0.053 Uiso 1 1 calc R U . . .
C13 C 0.8293(4) 0.9001(3) 0.6090(3) 0.0431(12) Uani 1 1 d . . . . .
H13 H 0.863450 0.938422 0.591985 0.052 Uiso 1 1 calc R U . . .
C14 C 0.7433(4) 0.8882(3) 0.6136(3) 0.0422(12) Uani 1 1 d . . . . .
H14 H 0.718948 0.917939 0.599617 0.051 Uiso 1 1 calc R U . . .
C15 C 0.6937(3) 0.8323(3) 0.6387(2) 0.0343(10) Uani 1 1 d . . . . .
H15 H 0.634703 0.823119 0.641292 0.041 Uiso 1 1 calc R U . . .
C16 C 0.7299(3) 0.8060(3) 0.7926(2) 0.0255(8) Uani 1 1 d . . . . .
C17 C 0.7954(3) 0.8878(3) 0.8095(2) 0.0299(9) Uani 1 1 d . . . . .
H17 H 0.811020 0.905516 0.775363 0.036 Uiso 1 1 calc R U . . .
C18 C 0.8393(3) 0.9451(3) 0.8780(2) 0.0358(10) Uani 1 1 d . . . . .
H18 H 0.884941 1.001152 0.889699 0.043 Uiso 1 1 calc R U . . .
C19 C 0.8162(3) 0.9202(3) 0.9278(2) 0.0325(10) Uani 1 1 d . . . . .
H19 H 0.845401 0.959220 0.973675 0.039 Uiso 1 1 calc R U . . .
C20 C 0.7511(3) 0.8394(3) 0.9113(2) 0.0310(9) Uani 1 1 d . . . . .
H20 H 0.735076 0.822675 0.945892 0.037 Uiso 1 1 calc R U . . .
C21 C 0.7081(3) 0.7813(3) 0.8442(2) 0.0288(9) Uani 1 1 d . . . . .
H21 H 0.664027 0.724907 0.833291 0.035 Uiso 1 1 calc R U . . .
C22 C 0.7153(3) 0.6529(3) 0.6893(2) 0.0284(9) Uani 1 1 d . . . . .
C23 C 0.6809(3) 0.5856(3) 0.6257(2) 0.0305(9) Uani 1 1 d . . . . .
H23 H 0.636012 0.579770 0.592818 0.037 Uiso 1 1 calc R U . . .
C24 C 0.7115(4) 0.5267(3) 0.6098(3) 0.0380(11) Uani 1 1 d . . . . .
H24 H 0.688820 0.481882 0.565915 0.046 Uiso 1 1 calc R U . . .
C25 C 0.7749(4) 0.5339(4) 0.6582(3) 0.0490(14) Uani 1 1 d . . . . .
H25 H 0.795231 0.493198 0.648034 0.059 Uiso 1 1 calc R U . . .
C26 C 0.8094(5) 0.6016(4) 0.7225(3) 0.0572(16) Uani 1 1 d . . . . .
H26 H 0.852818 0.606331 0.755859 0.069 Uiso 1 1 calc R U . . .
C27 C 0.7809(4) 0.6609(4) 0.7375(3) 0.0443(12) Uani 1 1 d . . . . .
H27 H 0.805766 0.707287 0.780728 0.053 Uiso 1 1 calc R U . . .
C28 C 0.2891(3) 0.4870(3) 0.5948(2) 0.0264(8) Uani 1 1 d . . . . .
C29 C 0.3235(3) 0.4433(3) 0.5495(2) 0.0273(9) Uani 1 1 d . . . . .
H29 H 0.377901 0.473843 0.540158 0.033 Uiso 1 1 calc R U . . .
C30 C 0.2787(3) 0.3559(3) 0.5184(2) 0.0319(9) Uani 1 1 d . . . . .
H30 H 0.301613 0.326825 0.486918 0.038 Uiso 1 1 calc R U . . .
C31 C 0.2004(3) 0.3105(3) 0.5329(3) 0.0382(11) Uani 1 1 d . . . . .
H31 H 0.170761 0.250434 0.512273 0.046 Uiso 1 1 calc R U . . .
C32 C 0.1654(3) 0.3530(3) 0.5777(3) 0.0402(11) Uani 1 1 d . . . . .
H32 H 0.112020 0.322068 0.587917 0.048 Uiso 1 1 calc R U . . .
C33 C 0.2084(3) 0.4403(3) 0.6073(2) 0.0338(10) Uani 1 1 d . . . . .
H33 H 0.183082 0.469099 0.636438 0.041 Uiso 1 1 calc R U . . .
C34 C 0.2998(3) 0.6343(3) 0.7005(2) 0.0287(9) Uani 1 1 d . . . . .
C35 C 0.2688(3) 0.6921(3) 0.7052(3) 0.0358(10) Uani 1 1 d . . . . .
H35 H 0.271640 0.712929 0.672112 0.043 Uiso 1 1 calc R U . . .
C36 C 0.2338(3) 0.7192(3) 0.7581(3) 0.0434(12) Uani 1 1 d . . . . .
H36 H 0.211845 0.757619 0.760498 0.052 Uiso 1 1 calc R U . . .
C37 C 0.2309(4) 0.6907(4) 0.8067(3) 0.0479(14) Uani 1 1 d . . . . .
H37 H 0.207782 0.710279 0.843028 0.057 Uiso 1 1 calc R U . . .
C38 C 0.2614(3) 0.6332(4) 0.8035(3) 0.0424(12) Uani 1 1 d . . . . .
H38 H 0.259017 0.613088 0.837083 0.051 Uiso 1 1 calc R U . . .
C39 C 0.2955(3) 0.6059(3) 0.7501(2) 0.0345(10) Uani 1 1 d . . . . .
H39 H 0.316440 0.566707 0.747574 0.041 Uiso 1 1 calc R U . . .
C40 C 0.3128(3) 0.6312(3) 0.5720(2) 0.0305(9) Uani 1 1 d . . . . .
C41 C 0.3675(3) 0.7074(3) 0.5696(2) 0.0344(10) Uani 1 1 d . . . . .
H41 H 0.427572 0.743123 0.597943 0.041 Uiso 1 1 calc R U . . .
C42 C 0.3333(4) 0.7307(4) 0.5253(3) 0.0437(12) Uani 1 1 d . . . . .
H42 H 0.370592 0.782389 0.523477 0.052 Uiso 1 1 calc R U . . .
C43 C 0.2464(4) 0.6801(4) 0.4843(3) 0.0500(14) Uani 1 1 d . . . . .
H43 H 0.223691 0.696490 0.454301 0.060 Uiso 1 1 calc R U . . .
C44 C 0.1925(4) 0.6050(4) 0.4873(3) 0.0515(15) Uani 1 1 d . . . . .
H44 H 0.132391 0.569853 0.458891 0.062 Uiso 1 1 calc R U . . .
C45 C 0.2238(4) 0.5802(3) 0.5303(3) 0.0407(11) Uani 1 1 d . . . . .
H45 H 0.185523 0.528588 0.531911 0.049 Uiso 1 1 calc R U . . .
C46 C 0.3846(3) 0.4189(3) 0.7759(2) 0.0276(9) Uani 1 1 d . . . . .
C47 C 0.3819(3) 0.3971(3) 0.8297(2) 0.0344(10) Uani 1 1 d . . . . .
H47 H 0.434316 0.401922 0.853842 0.041 Uiso 1 1 calc R U . . .
C48 C 0.3019(4) 0.3685(4) 0.8474(3) 0.0471(13) Uani 1 1 d . . . . .
H48 H 0.299940 0.354841 0.884558 0.057 Uiso 1 1 calc R U . . .
C49 C 0.2252(4) 0.3596(4) 0.8117(3) 0.0528(14) Uani 1 1 d . . . . .
H49 H 0.170378 0.338542 0.823710 0.063 Uiso 1 1 calc R U . . .
C50 C 0.2274(4) 0.3816(4) 0.7574(3) 0.0488(13) Uani 1 1 d . . . . .
H50 H 0.174624 0.376165 0.733143 0.059 Uiso 1 1 calc R U . . .
C51 C 0.3073(3) 0.4110(3) 0.7401(3) 0.0370(10) Uani 1 1 d . . . . .
H51 H 0.309754 0.426062 0.703590 0.044 Uiso 1 1 calc R U . . .
C52 C 0.4746(3) 0.3799(3) 0.6698(2) 0.0302(9) Uani 1 1 d . . . . .
C53 C 0.5534(4) 0.3864(3) 0.6541(3) 0.0405(11) Uani 1 1 d . . . . .
H53 H 0.610279 0.429858 0.684928 0.049 Uiso 1 1 calc R U . . .
C54 C 0.5492(5) 0.3281(4) 0.5921(3) 0.0518(15) Uani 1 1 d . . . . .
H54 H 0.602959 0.331612 0.580485 0.062 Uiso 1 1 calc R U . . .
C55 C 0.4643(5) 0.2647(3) 0.5474(3) 0.0500(15) Uani 1 1 d . . . . .
H55 H 0.460543 0.225725 0.504979 0.060 Uiso 1 1 calc R U . . .
C56 C 0.3865(4) 0.2587(3) 0.5647(3) 0.0455(13) Uani 1 1 d . . . . .
H56 H 0.329373 0.214869 0.534507 0.055 Uiso 1 1 calc R U . . .
C57 C 0.3908(4) 0.3159(3) 0.6258(3) 0.0390(11) Uani 1 1 d . . . . .
H57 H 0.336947 0.311601 0.637616 0.047 Uiso 1 1 calc R U . . .
C58 C 0.5832(3) 0.4849(3) 0.8084(2) 0.0277(9) Uani 1 1 d . . . . .
C59 C 0.6562(3) 0.5654(3) 0.8354(3) 0.0347(10) Uani 1 1 d . . . . .
H59 H 0.653358 0.606853 0.823244 0.042 Uiso 1 1 calc R U . . .
C60 C 0.7334(4) 0.5862(3) 0.8802(3) 0.0415(11) Uani 1 1 d . . . . .
H60 H 0.783558 0.641449 0.897852 0.050 Uiso 1 1 calc R U . . .
C61 C 0.7378(3) 0.5269(4) 0.8992(3) 0.0420(12) Uani 1 1 d . . . . .
H61 H 0.790139 0.541612 0.930800 0.050 Uiso 1 1 calc R U . . .
C62 C 0.6656(4) 0.4464(4) 0.8720(3) 0.0397(11) Uani 1 1 d . . . . .
H62 H 0.668617 0.405635 0.885044 0.048 Uiso 1 1 calc R U . . .
C63 C 0.5873(3) 0.4233(3) 0.8252(2) 0.0327(9) Uani 1 1 d . . . . .
H63 H 0.538413 0.367140 0.805521 0.039 Uiso 1 1 calc R U . . .
C64 C 0.5393(3) 0.9450(3) 0.7487(3) 0.0337(10) Uani 1 1 d . . . . .
C65 C 0.4602(4) 0.9300(4) 0.7094(3) 0.0443(12) Uani 1 1 d . . . . .
H65 H 0.404503 0.905726 0.719627 0.053 Uiso 1 1 calc R U . . .
C66 C 0.4629(5) 0.9506(5) 0.6550(4) 0.0622(17) Uani 1 1 d . . . . .
H66 H 0.409220 0.940893 0.628281 0.075 Uiso 1 1 calc R U . . .
C67 C 0.5442(6) 0.9853(4) 0.6405(4) 0.0623(18) Uani 1 1 d . . . . .
H67 H 0.546180 0.999294 0.603477 0.075 Uiso 1 1 calc R U . . .
C68 C 0.6211(5) 0.9995(4) 0.6783(4) 0.0614(18) Uani 1 1 d . . . . .
H68 H 0.676292 1.023221 0.667253 0.074 Uiso 1 1 calc R U . . .
C69 C 0.6208(4) 0.9799(4) 0.7331(3) 0.0504(14) Uani 1 1 d . . . . .
H69 H 0.675126 0.990092 0.759432 0.060 Uiso 1 1 calc R U . . .
C70 C 0.6388(4) 0.9829(3) 0.8808(3) 0.0438(12) Uani 1 1 d . . . . .
H70A H 0.636980 0.964071 0.916586 0.066 Uiso 1 1 calc R U . . .
H70B H 0.647311 1.040490 0.899239 0.066 Uiso 1 1 calc R U . . .
H70C H 0.689061 0.982006 0.862318 0.066 Uiso 1 1 calc R U . . .
C71 C 0.4461(3) 0.9203(3) 0.8513(3) 0.0363(10) Uani 1 1 d . . . . .
H71A H 0.387524 0.875753 0.819261 0.054 Uiso 1 1 calc R U . . .
H71B H 0.450640 0.975686 0.861256 0.054 Uiso 1 1 calc R U . . .
H71C H 0.451497 0.913280 0.892838 0.054 Uiso 1 1 calc R U . . .
C72 C 0.5397(4) 0.8179(3) 1.1854(3) 0.0356(10) Uani 1 1 d . . . . .
C73 C 0.5992(4) 0.7975(3) 1.2139(3) 0.0386(11) Uani 1 1 d . . . . .
H73 H 0.638477 0.784161 1.189662 0.046 Uiso 1 1 calc R U . . .
C74 C 0.6024(4) 0.7962(3) 1.2761(3) 0.0448(12) Uani 1 1 d . . . . .
H74 H 0.645371 0.784753 1.294693 0.054 Uiso 1 1 calc R U . . .
C75 C 0.5439(5) 0.8115(3) 1.3112(3) 0.0482(14) Uani 1 1 d . . . . .
H75 H 0.543873 0.807648 1.352818 0.058 Uiso 1 1 calc R U . . .
C76 C 0.4859(6) 0.8321(4) 1.2854(3) 0.0616(18) Uani 1 1 d . . . . .
H76 H 0.445658 0.843595 1.309380 0.074 Uiso 1 1 calc R U . . .
C77 C 0.4855(5) 0.8364(4) 1.2238(3) 0.0543(16) Uani 1 1 d . . . . .
H77 H 0.445863 0.852884 1.207760 0.065 Uiso 1 1 calc R U . . .
C78 C 0.4445(4) 0.8070(3) 1.0737(3) 0.0386(11) Uani 1 1 d . . . . .
C79 C 0.3613(4) 0.7458(4) 1.0747(4) 0.0545(15) Uani 1 1 d . . . . .
H79 H 0.362889 0.717365 1.101626 0.065 Uiso 1 1 calc R U . . .
C80 C 0.2766(4) 0.7252(5) 1.0379(4) 0.0600(17) Uani 1 1 d . . . . .
H80 H 0.222724 0.683596 1.040129 0.072 Uiso 1 1 calc R U . . .
C81 C 0.2724(4) 0.7656(5) 0.9988(3) 0.0585(17) Uani 1 1 d . . . . .
H81 H 0.215550 0.752643 0.974157 0.070 Uiso 1 1 calc R U . . .
C82 C 0.3508(4) 0.8247(4) 0.9954(3) 0.0474(13) Uani 1 1 d . . . . .
H82 H 0.348182 0.852042 0.967721 0.057 Uiso 1 1 calc R U . . .
C83 C 0.4361(4) 0.8454(3) 1.0331(2) 0.0365(10) Uani 1 1 d . . . . .
H83 H 0.489384 0.887227 1.030427 0.044 Uiso 1 1 calc R U . . .
C84 C 0.6255(3) 0.9141(3) 1.1246(2) 0.0309(9) Uani 1 1 d . . . . .
C85 C 0.6738(3) 0.9814(3) 1.1890(2) 0.0319(9) Uani 1 1 d . . . . .
H85 H 0.657349 0.973487 1.226954 0.038 Uiso 1 1 calc R U . . .
C86 C 0.7442(4) 1.0587(3) 1.1994(3) 0.0372(10) Uani 1 1 d . . . . .
H86 H 0.775532 1.101964 1.243753 0.045 Uiso 1 1 calc R U . . .
C87 C 0.7691(4) 1.0729(3) 1.1448(3) 0.0408(11) Uani 1 1 d . . . . .
H87 H 0.816704 1.126016 1.151545 0.049 Uiso 1 1 calc R U . . .
C88 C 0.7236(4) 1.0088(3) 1.0807(3) 0.0380(11) Uani 1 1 d . . . . .
H88 H 0.739840 1.017745 1.043063 0.046 Uiso 1 1 calc R U . . .
C89 C 0.6542(3) 0.9310(3) 1.0712(2) 0.0337(10) Uani 1 1 d . . . . .
H89 H 0.624822 0.887478 1.026712 0.040 Uiso 1 1 calc R U . . .
C90 C 0.5609(3) 0.7458(3) 1.0657(2) 0.0314(9) Uani 1 1 d . . . . .
C91 C 0.4929(3) 0.6607(3) 1.0381(2) 0.0333(10) Uani 1 1 d . . . . .
H91 H 0.435188 0.648682 1.045681 0.040 Uiso 1 1 calc R U . . .
C92 C 0.5055(4) 0.5942(3) 1.0007(2) 0.0381(11) Uani 1 1 d . . . . .
H92 H 0.457016 0.538029 0.982815 0.046 Uiso 1 1 calc R U . . .
C93 C 0.5901(4) 0.6091(3) 0.9890(2) 0.0367(11) Uani 1 1 d . . . . .
H93 H 0.599542 0.563453 0.963492 0.044 Uiso 1 1 calc R U . . .
C94 C 0.6589(4) 0.6912(3) 1.0151(3) 0.0377(11) Uani 1 1 d . . . . .
H94 H 0.716386 0.702799 1.007443 0.045 Uiso 1 1 calc R U . . .
C95 C 0.6441(3) 0.7581(3) 1.0533(2) 0.0357(10) Uani 1 1 d . . . . .
H95 H 0.692921 0.814180 1.071406 0.043 Uiso 1 1 calc R U . . .
B1 B 0.5420(4) 0.8219(3) 1.1125(3) 0.0335(11) Uani 1 1 d . . . . .
C96 C -0.0508(3) 0.2799(3) 0.6694(3) 0.0399(11) Uani 1 1 d . . . . .
C97 C 0.0006(4) 0.3435(3) 0.7335(3) 0.0458(13) Uani 1 1 d . . . . .
H97 H 0.006208 0.327858 0.769143 0.055 Uiso 1 1 calc R U . . .
C98 C 0.0443(4) 0.4289(4) 0.7478(4) 0.0587(16) Uani 1 1 d . . . . .
H98 H 0.079666 0.469954 0.792182 0.070 Uiso 1 1 calc R U . . .
C99 C 0.0364(4) 0.4541(4) 0.6973(4) 0.0578(17) Uani 1 1 d . . . . .
H99 H 0.064578 0.512405 0.707058 0.069 Uiso 1 1 calc R U . . .
C100 C -0.0125(3) 0.3938(4) 0.6332(4) 0.0487(14) Uani 1 1 d . . . . .
H100 H -0.016729 0.410108 0.597915 0.058 Uiso 1 1 calc R U . . .
C101 C -0.0559(4) 0.3089(4) 0.6198(3) 0.0445(12) Uani 1 1 d . . . . .
H101 H -0.090704 0.268362 0.575095 0.053 Uiso 1 1 calc R U . . .
C102 C -0.1932(4) 0.1226(4) 0.5927(3) 0.0426(12) Uani 1 1 d . . . . .
C103 C -0.2265(4) 0.0379(3) 0.5480(3) 0.0460(13) Uani 1 1 d . . . . .
H103 H -0.189109 0.012710 0.548519 0.055 Uiso 1 1 calc R U . . .
C104 C -0.3117(5) -0.0108(4) 0.5030(3) 0.0566(16) Uani 1 1 d . . . . .
H104 H -0.331399 -0.068392 0.474429 0.068 Uiso 1 1 calc R U . . .
C105 C -0.3676(5) 0.0217(5) 0.4987(4) 0.065(2) Uani 1 1 d . . . . .
H105 H -0.424978 -0.011871 0.466480 0.078 Uiso 1 1 calc R U . . .
C106 C -0.3390(4) 0.1064(4) 0.5431(3) 0.0554(16) Uani 1 1 d . . . . .
H106 H -0.376972 0.130765 0.541668 0.066 Uiso 1 1 calc R U . . .
C107 C -0.2530(4) 0.1541(4) 0.5897(3) 0.0461(13) Uani 1 1 d . . . . .
H107 H -0.234831 0.210418 0.620559 0.055 Uiso 1 1 calc R U . . .
C108 C -0.1157(4) 0.1618(3) 0.7161(3) 0.0417(12) Uani 1 1 d . . . . .
C109 C -0.1635(4) 0.1944(4) 0.7538(3) 0.0521(14) Uani 1 1 d . . . . .
H109 H -0.183485 0.227283 0.740578 0.063 Uiso 1 1 calc R U . . .
C110 C -0.1841(5) 0.1818(5) 0.8101(4) 0.0655(19) Uani 1 1 d . . . . .
H110 H -0.217575 0.205388 0.833638 0.079 Uiso 1 1 calc R U . . .
C111 C -0.1559(5) 0.1354(5) 0.8313(3) 0.069(2) Uani 1 1 d . . . . .
H111 H -0.167675 0.127852 0.870296 0.083 Uiso 1 1 calc R U . . .
C112 C -0.1087(5) 0.0990(4) 0.7935(3) 0.0634(19) Uani 1 1 d . . . . .
H112 H -0.089275 0.065686 0.806581 0.076 Uiso 1 1 calc R U . . .
C113 C -0.0910(4) 0.1118(4) 0.7377(3) 0.0487(13) Uani 1 1 d . . . . .
H113 H -0.060499 0.085617 0.712587 0.058 Uiso 1 1 calc R U . . .
C114 C -0.0132(3) 0.1561(3) 0.6245(2) 0.0600(9) Uani 1 1 d G U . . .
C115 C 0.0620(3) 0.1786(3) 0.67270(18) 0.0621(9) Uani 1 1 d G U . . .
H115 H 0.065631 0.203192 0.719085 0.075 Uiso 1 1 calc R U . . .
C116 C 0.1320(2) 0.1652(3) 0.6530(2) 0.0646(9) Uani 1 1 d G U . . .
H116 H 0.183464 0.180571 0.685951 0.078 Uiso 1 1 calc R U . . .
C117 C 0.1268(3) 0.1292(3) 0.5852(2) 0.0660(9) Uani 1 1 d G U . . .
H117 H 0.174636 0.120008 0.571702 0.079 Uiso 1 1 calc R U . . .
C118 C 0.0516(3) 0.1067(3) 0.53697(19) 0.0667(9) Uani 1 1 d G U . . .
H118 H 0.047974 0.082064 0.490585 0.080 Uiso 1 1 calc R U . . .
C119 C -0.0184(3) 0.1201(3) 0.5566(2) 0.0637(9) Uani 1 1 d G U . . .
H119 H -0.069859 0.104684 0.523718 0.076 Uiso 1 1 calc R U . . .
B2 B -0.0945(4) 0.1790(4) 0.6502(3) 0.0393(12) Uani 1 1 d . . . . .

loop_
_atom_site_aniso_label
_atom_site_aniso_U_11
_atom_site_aniso_U_22
_atom_site_aniso_U_33
_atom_site_aniso_U_23
_atom_site_aniso_U_13
_atom_site_aniso_U_12
Os1 0.02176(10) 0.02117(10) 0.01775(10) 0.00853(7) 0.00166(7) 0.00957(7)
Cl1 0.0263(4) 0.0284(5) 0.0186(4) 0.0108(4) 0.0037(3) 0.0118(4)
P1 0.0202(5) 0.0239(5) 0.0210(5) 0.0094(4) 0.0010(4) 0.0079(4)
P2 0.0209(5) 0.0245(5) 0.0209(5) 0.0085(4) 0.0010(4) 0.0110(4)
P3 0.0305(5) 0.0233(5) 0.0212(5) 0.0109(4) 0.0050(4) 0.0140(4)
P4 0.0263(5) 0.0223(5) 0.0304(5) 0.0087(4) 0.0029(4) 0.0117(4)
N1 0.0222(16) 0.0234(16) 0.0203(16) 0.0113(13) 0.0016(13) 0.0121(14)
C1 0.0215(18) 0.0248(19) 0.0212(19) 0.0092(16) 0.0019(15) 0.0107(16)
C2 0.028(2) 0.0226(19) 0.0197(19) 0.0102(16) 0.0026(16) 0.0117(16)
C3 0.026(2) 0.0235(19) 0.0201(19) 0.0074(16) 0.0015(15) 0.0109(16)
C4 0.036(2) 0.032(2) 0.022(2) 0.0126(18) 0.0062(17) 0.0176(19)
C5 0.039(2) 0.035(2) 0.019(2) 0.0106(18) 0.0073(18) 0.020(2)
C6 0.032(2) 0.028(2) 0.029(2) 0.0085(18) 0.0058(18) 0.0176(18)
C7 0.0252(19) 0.0213(19) 0.0202(19) 0.0044(15) 0.0009(15) 0.0107(16)
C8 0.027(2) 0.0233(19) 0.028(2) 0.0092(17) -0.0003(17) 0.0121(17)
C9 0.0251(19) 0.0185(18) 0.024(2) 0.0076(15) 0.0003(16) 0.0094(16)
C10 0.0222(19) 0.027(2) 0.025(2) 0.0086(17) 0.0029(16) 0.0046(17)
C11 0.033(2) 0.031(2) 0.033(2) 0.0100(19) 0.0091(19) 0.0095(19)
C12 0.039(3) 0.042(3) 0.040(3) 0.015(2) 0.018(2) 0.009(2)
C13 0.043(3) 0.035(3) 0.037(3) 0.015(2) 0.016(2) 0.006(2)
C14 0.045(3) 0.037(3) 0.034(3) 0.018(2) 0.006(2) 0.009(2)
C15 0.031(2) 0.036(2) 0.026(2) 0.0142(19) 0.0048(18) 0.0069(19)
C16 0.0231(19) 0.028(2) 0.0214(19) 0.0072(16) 0.0015(15) 0.0124(17)
C17 0.029(2) 0.031(2) 0.023(2) 0.0097(18) 0.0049(17) 0.0108(18)
C18 0.032(2) 0.027(2) 0.028(2) 0.0031(18) -0.0010(19) 0.0061(19)
C19 0.032(2) 0.034(2) 0.023(2) 0.0047(18) -0.0019(17) 0.0162(19)
C20 0.030(2) 0.039(2) 0.023(2) 0.0128(19) 0.0018(17) 0.0168(19)
C21 0.025(2) 0.026(2) 0.025(2) 0.0080(17) -0.0031(17) 0.0082(17)
C22 0.026(2) 0.030(2) 0.026(2) 0.0107(18) 0.0024(17) 0.0133(18)
C23 0.028(2) 0.037(2) 0.030(2) 0.0169(19) 0.0085(18) 0.0169(19)
C24 0.042(3) 0.037(3) 0.032(2) 0.011(2) 0.011(2) 0.020(2)
C25 0.049(3) 0.055(3) 0.045(3) 0.013(3) 0.004(2) 0.035(3)
C26 0.060(4) 0.066(4) 0.043(3) 0.013(3) -0.008(3) 0.041(3)
C27 0.045(3) 0.048(3) 0.033(3) 0.008(2) -0.003(2) 0.028(3)
C28 0.0231(19) 0.029(2) 0.022(2) 0.0084(17) -0.0005(16) 0.0118(17)
C29 0.026(2) 0.029(2) 0.0203(19) 0.0085(17) 0.0001(16) 0.0104(17)
C30 0.032(2) 0.031(2) 0.028(2) 0.0113(18) 0.0055(18) 0.0133(19)
C31 0.038(3) 0.029(2) 0.034(2) 0.010(2) 0.004(2) 0.009(2)
C32 0.031(2) 0.036(3) 0.044(3) 0.017(2) 0.012(2) 0.008(2)
C33 0.024(2) 0.035(2) 0.030(2) 0.0091(19) 0.0018(18) 0.0089(19)
C34 0.0209(19) 0.030(2) 0.025(2) 0.0051(17) 0.0014(16) 0.0102(17)
C35 0.033(2) 0.033(2) 0.037(3) 0.010(2) 0.006(2) 0.017(2)
C36 0.033(2) 0.042(3) 0.049(3) 0.007(2) 0.011(2) 0.023(2)
C37 0.033(3) 0.050(3) 0.037(3) 0.002(2) 0.011(2) 0.015(2)
C38 0.033(2) 0.051(3) 0.032(3) 0.015(2) 0.007(2) 0.014(2)
C39 0.029(2) 0.042(3) 0.031(2) 0.015(2) 0.0084(18) 0.017(2)
C40 0.036(2) 0.034(2) 0.021(2) 0.0080(17) 0.0003(17) 0.021(2)
C41 0.039(2) 0.047(3) 0.031(2) 0.021(2) 0.012(2) 0.029(2)
C42 0.056(3) 0.061(3) 0.042(3) 0.031(3) 0.018(2) 0.044(3)
C43 0.066(4) 0.075(4) 0.031(3) 0.024(3) 0.007(2) 0.052(3)
C44 0.052(3) 0.056(3) 0.039(3) 0.008(3) -0.010(2) 0.035(3)
C45 0.039(3) 0.042(3) 0.037(3) 0.010(2) -0.002(2) 0.024(2)
C46 0.032(2) 0.024(2) 0.027(2) 0.0113(17) 0.0058(17) 0.0134(18)
C47 0.037(2) 0.033(2) 0.029(2) 0.0145(19) 0.0063(19) 0.013(2)
C48 0.047(3) 0.055(3) 0.034(3) 0.022(2) 0.014(2) 0.018(3)
C49 0.035(3) 0.064(4) 0.056(4) 0.030(3) 0.017(3) 0.017(3)
C50 0.034(3) 0.062(4) 0.059(4) 0.034(3) 0.012(2) 0.025(3)
C51 0.036(2) 0.040(3) 0.038(3) 0.021(2) 0.007(2) 0.017(2)
C52 0.046(3) 0.027(2) 0.024(2) 0.0148(17) 0.0095(19) 0.020(2)
C53 0.050(3) 0.029(2) 0.035(3) 0.010(2) 0.015(2) 0.016(2)
C54 0.071(4) 0.043(3) 0.039(3) 0.015(2) 0.028(3) 0.025(3)
C55 0.093(5) 0.033(3) 0.027(2) 0.012(2) 0.017(3) 0.034(3)
C56 0.069(4) 0.036(3) 0.027(2) 0.007(2) -0.002(2) 0.029(3)
C57 0.048(3) 0.034(2) 0.032(2) 0.010(2) 0.001(2) 0.023(2)
C58 0.032(2) 0.031(2) 0.025(2) 0.0127(17) 0.0078(17) 0.0183(18)
C59 0.038(2) 0.033(2) 0.037(2) 0.016(2) 0.008(2) 0.019(2)
C60 0.034(2) 0.039(3) 0.043(3) 0.012(2) 0.005(2) 0.016(2)
C61 0.032(2) 0.059(3) 0.046(3) 0.024(3) 0.007(2) 0.031(2)
C62 0.042(3) 0.050(3) 0.048(3) 0.032(2) 0.014(2) 0.031(2)
C63 0.036(2) 0.034(2) 0.037(2) 0.020(2) 0.010(2) 0.020(2)
C64 0.040(3) 0.026(2) 0.040(3) 0.019(2) 0.014(2) 0.016(2)
C65 0.043(3) 0.054(3) 0.049(3) 0.031(3) 0.012(2) 0.028(3)
C66 0.076(5) 0.081(5) 0.061(4) 0.047(4) 0.023(3) 0.050(4)
C67 0.101(6) 0.053(4) 0.056(4) 0.037(3) 0.037(4) 0.044(4)
C68 0.069(4) 0.044(3) 0.073(4) 0.033(3) 0.041(4) 0.020(3)
C69 0.040(3) 0.043(3) 0.061(4) 0.027(3) 0.015(3) 0.011(2)
C70 0.041(3) 0.036(3) 0.038(3) 0.003(2) -0.003(2) 0.018(2)
C71 0.039(3) 0.037(2) 0.042(3) 0.018(2) 0.015(2) 0.025(2)
C72 0.045(3) 0.029(2) 0.036(3) 0.016(2) 0.012(2) 0.018(2)
C73 0.046(3) 0.029(2) 0.030(2) 0.0104(19) 0.007(2) 0.012(2)
C74 0.059(3) 0.035(3) 0.031(3) 0.013(2) 0.005(2) 0.017(2)
C75 0.075(4) 0.035(3) 0.037(3) 0.020(2) 0.019(3) 0.025(3)
C76 0.105(6) 0.067(4) 0.054(4) 0.039(3) 0.050(4) 0.061(4)
C77 0.087(5) 0.063(4) 0.052(3) 0.036(3) 0.037(3) 0.057(4)
C78 0.040(3) 0.038(3) 0.039(3) 0.012(2) 0.013(2) 0.023(2)
C79 0.045(3) 0.059(4) 0.070(4) 0.033(3) 0.019(3) 0.029(3)
C80 0.039(3) 0.064(4) 0.080(5) 0.033(4) 0.022(3) 0.026(3)
C81 0.040(3) 0.073(4) 0.053(4) 0.013(3) 0.007(3) 0.032(3)
C82 0.053(3) 0.057(3) 0.033(3) 0.010(2) 0.007(2) 0.036(3)
C83 0.040(3) 0.039(3) 0.025(2) 0.0047(19) 0.0067(19) 0.023(2)
C84 0.040(2) 0.031(2) 0.029(2) 0.0133(18) 0.0073(19) 0.024(2)
C85 0.042(3) 0.034(2) 0.029(2) 0.0151(19) 0.0082(19) 0.025(2)
C86 0.040(3) 0.032(2) 0.033(2) 0.008(2) 0.002(2) 0.018(2)
C87 0.039(3) 0.036(3) 0.048(3) 0.018(2) 0.015(2) 0.017(2)
C88 0.044(3) 0.041(3) 0.041(3) 0.024(2) 0.019(2) 0.025(2)
C89 0.038(2) 0.035(2) 0.032(2) 0.0126(19) 0.0101(19) 0.023(2)
C90 0.043(3) 0.031(2) 0.022(2) 0.0117(18) 0.0036(18) 0.019(2)
C91 0.040(2) 0.034(2) 0.030(2) 0.0189(19) 0.0105(19) 0.017(2)
C92 0.054(3) 0.031(2) 0.028(2) 0.0135(19) 0.008(2) 0.019(2)
C93 0.055(3) 0.034(2) 0.026(2) 0.0113(19) 0.008(2) 0.028(2)
C94 0.044(3) 0.039(3) 0.034(2) 0.014(2) 0.008(2) 0.026(2)
C95 0.040(3) 0.030(2) 0.033(2) 0.0082(19) 0.004(2) 0.019(2)
B1 0.043(3) 0.034(3) 0.030(3) 0.014(2) 0.012(2) 0.024(2)
C96 0.025(2) 0.044(3) 0.051(3) 0.022(2) 0.007(2) 0.017(2)
C97 0.036(3) 0.039(3) 0.058(3) 0.019(3) 0.006(2) 0.017(2)
C98 0.039(3) 0.047(3) 0.065(4) 0.013(3) 0.004(3) 0.011(3)
C99 0.034(3) 0.040(3) 0.099(5) 0.034(3) 0.010(3) 0.016(2)
C100 0.028(2) 0.050(3) 0.076(4) 0.035(3) 0.009(3) 0.021(2)
C101 0.032(2) 0.044(3) 0.060(3) 0.028(3) 0.008(2) 0.017(2)
C102 0.041(3) 0.045(3) 0.041(3) 0.029(2) 0.007(2) 0.013(2)
C103 0.053(3) 0.038(3) 0.040(3) 0.021(2) 0.012(2) 0.014(2)
C104 0.059(4) 0.045(3) 0.046(3) 0.026(3) 0.001(3) 0.006(3)
C105 0.049(3) 0.063(4) 0.055(4) 0.038(3) -0.006(3) -0.005(3)
C106 0.038(3) 0.065(4) 0.061(4) 0.043(3) 0.003(3) 0.012(3)
C107 0.034(3) 0.046(3) 0.056(3) 0.029(3) 0.007(2) 0.013(2)
C108 0.035(3) 0.035(3) 0.042(3) 0.017(2) 0.001(2) 0.007(2)
C109 0.046(3) 0.058(4) 0.051(3) 0.028(3) 0.016(3) 0.019(3)
C110 0.052(4) 0.065(4) 0.051(4) 0.016(3) 0.017(3) 0.011(3)
C111 0.055(4) 0.064(4) 0.045(3) 0.031(3) -0.006(3) -0.012(3)
C112 0.060(4) 0.051(4) 0.050(4) 0.028(3) -0.011(3) 0.001(3)
C113 0.045(3) 0.040(3) 0.044(3) 0.019(2) -0.001(2) 0.009(2)
C114 0.0568(17) 0.0546(17) 0.085(2) 0.0377(16) 0.0343(16) 0.0321(15)
C115 0.0571(17) 0.0565(17) 0.087(2) 0.0368(16) 0.0329(16) 0.0324(15)
C116 0.0584(17) 0.0578(17) 0.089(2) 0.0361(16) 0.0326(16) 0.0319(15)
C117 0.0595(17) 0.0577(17) 0.089(2) 0.0350(16) 0.0348(16) 0.0306(15)
C118 0.0605(17) 0.0579(17) 0.088(2) 0.0348(16) 0.0361(16) 0.0286(15)
C119 0.0590(17) 0.0566(17) 0.086(2) 0.0364(16) 0.0354(16) 0.0294(15)
B2 0.032(3) 0.039(3) 0.042(3) 0.017(2) 0.005(2) 0.014(2)

loop_
_atom_type_symbol
_atom_type_description
_atom_type_scat_dispersion_real
_atom_type_scat_dispersion_imag
_atom_type_scat_source
C C 0.0181 0.0091 'International Tables Vol C Tables 4.2.6.8 and 6.1.1.4'
H H 0.0000 0.0000 'International Tables Vol C Tables 4.2.6.8 and 6.1.1.4'
B B 0.0090 0.0039 'International Tables Vol C Tables 4.2.6.8 and 6.1.1.4'
Cl Cl 0.3639 0.7018 'International Tables Vol C Tables 4.2.6.8 and 6.1.1.4'
N N 0.0311 0.0180 'International Tables Vol C Tables 4.2.6.8 and 6.1.1.4'
Os Os -4.9801 6.2216 'International Tables Vol C Tables 4.2.6.8 and 6.1.1.4'
P P 0.2955 0.4335 'International Tables Vol C Tables 4.2.6.8 and 6.1.1.4'

loop_
_geom_angle_atom_site_label_1
_geom_angle_atom_site_label_2
_geom_angle_atom_site_label_3
_geom_angle
_geom_angle_site_symmetry_1
_geom_angle_site_symmetry_3
_geom_angle_publ_flag
Cl1 Os1 P1 87.86(3) . . ?
Cl1 Os1 P2 87.64(3) . . ?
P2 Os1 P1 175.11(3) . . ?
N1 Os1 Cl1 173.25(9) . . ?
N1 Os1 P1 93.66(9) . . ?
N1 Os1 P2 91.02(9) . . ?
C1 Os1 Cl1 99.00(12) . . ?
C1 Os1 P1 90.55(11) . . ?
C1 Os1 P2 92.04(11) . . ?
C1 Os1 N1 74.42(15) . . ?
C9 Os1 Cl1 112.74(13) . . ?
C9 Os1 P1 89.85(13) . . ?
C9 Os1 P2 90.12(13) . . ?
C9 Os1 N1 73.87(16) . . ?
C9 Os1 C1 148.25(17) . . ?
C10 P1 Os1 115.57(15) . . ?
C10 P1 C16 101.6(2) . . ?
C10 P1 C22 103.1(2) . . ?
C16 P1 Os1 115.39(14) . . ?
C22 P1 Os1 113.97(15) . . ?
C22 P1 C16 105.6(2) . . ?
C28 P2 Os1 115.59(14) . . ?
C28 P2 C34 105.0(2) . . ?
C28 P2 C40 104.3(2) . . ?
C34 P2 Os1 112.83(14) . . ?
C34 P2 C40 103.0(2) . . ?
C40 P2 Os1 114.83(16) . . ?
C2 P3 C46 107.2(2) . . ?
C2 P3 C52 109.02(19) . . ?
C2 P3 C58 111.3(2) . . ?
C46 P3 C52 110.4(2) . . ?
C46 P3 C58 111.5(2) . . ?
C58 P3 C52 107.4(2) . . ?
C8 P4 C64 106.0(2) . . ?
C8 P4 C70 110.8(2) . . ?
C8 P4 C71 112.2(2) . . ?
C64 P4 C70 109.7(3) . . ?
C71 P4 C64 110.5(2) . . ?
C71 P4 C70 107.6(3) . . ?
C3 N1 Os1 120.7(3) . . ?
C3 N1 C7 120.1(4) . . ?
C7 N1 Os1 119.2(3) . . ?
Os1 C1 H1 120.1 . . ?
C2 C1 Os1 119.9(3) . . ?
C2 C1 H1 120.1 . . ?
C1 C2 P3 123.8(3) . . ?
C1 C2 C3 113.8(4) . . ?
C3 C2 P3 122.3(3) . . ?
N1 C3 C2 111.1(4) . . ?
N1 C3 C4 120.1(4) . . ?
C4 C3 C2 128.8(4) . . ?
C3 C4 H4 120.3 . . ?
C5 C4 C3 119.4(4) . . ?
C5 C4 H4 120.3 . . ?
C4 C5 H5 119.9 . . ?
C4 C5 C6 120.3(4) . . ?
C6 C5 H5 119.9 . . ?
C5 C6 H6 120.3 . . ?
C7 C6 C5 119.4(4) . . ?
C7 C6 H6 120.3 . . ?
N1 C7 C8 109.0(4) . . ?
C6 C7 N1 120.7(4) . . ?
C6 C7 C8 130.3(4) . . ?
C7 C8 P4 127.1(3) . . ?
C9 C8 P4 122.4(3) . . ?
C9 C8 C7 110.4(4) . . ?
C8 C9 Os1 127.6(3) . . ?
C11 C10 P1 118.9(4) . . ?
C15 C10 P1 120.7(3) . . ?
C15 C10 C11 120.0(4) . . ?
C10 C11 H11 120.7 . . ?
C12 C11 C10 118.6(5) . . ?
C12 C11 H11 120.7 . . ?
C11 C12 H12 119.6 . . ?
C13 C12 C11 120.8(5) . . ?
C13 C12 H12 119.6 . . ?
C12 C13 H13 119.5 . . ?
C12 C13 C14 121.0(5) . . ?
C14 C13 H13 119.5 . . ?
C13 C14 H14 120.4 . . ?
C15 C14 C13 119.3(5) . . ?
C15 C14 H14 120.4 . . ?
C10 C15 H15 119.8 . . ?
C14 C15 C10 120.4(5) . . ?
C14 C15 H15 119.8 . . ?
C17 C16 P1 121.4(3) . . ?
C17 C16 C21 119.0(4) . . ?
C21 C16 P1 119.5(3) . . ?
C16 C17 H17 120.1 . . ?
C16 C17 C18 119.8(4) . . ?
C18 C17 H17 120.1 . . ?
C17 C18 H18 119.8 . . ?
C19 C18 C17 120.4(4) . . ?
C19 C18 H18 119.8 . . ?
C18 C19 H19 120.0 . . ?
C20 C19 C18 120.0(4) . . ?
C20 C19 H19 120.0 . . ?
C19 C20 H20 119.7 . . ?
C19 C20 C21 120.7(4) . . ?
C21 C20 H20 119.7 . . ?
C16 C21 H21 120.0 . . ?
C20 C21 C16 120.1(4) . . ?
C20 C21 H21 120.0 . . ?
C23 C22 P1 117.4(3) . . ?
C23 C22 C27 119.4(4) . . ?
C27 C22 P1 123.2(4) . . ?
C22 C23 H23 119.6 . . ?
C24 C23 C22 120.8(4) . . ?
C24 C23 H23 119.6 . . ?
C23 C24 H24 120.2 . . ?
C25 C24 C23 119.6(5) . . ?
C25 C24 H24 120.2 . . ?
C24 C25 H25 120.2 . . ?
C24 C25 C26 119.6(5) . . ?
C26 C25 H25 120.2 . . ?
C25 C26 H26 119.7 . . ?
C27 C26 C25 120.7(5) . . ?
C27 C26 H26 119.7 . . ?
C22 C27 H27 120.1 . . ?
C26 C27 C22 119.9(5) . . ?
C26 C27 H27 120.1 . . ?
C29 C28 P2 118.3(3) . . ?
C33 C28 P2 123.0(4) . . ?
C33 C28 C29 118.7(4) . . ?
C28 C29 H29 119.8 . . ?
C30 C29 C28 120.3(4) . . ?
C30 C29 H29 119.8 . . ?
C29 C30 H30 119.8 . . ?
C29 C30 C31 120.4(5) . . ?
C31 C30 H30 119.8 . . ?
C30 C31 H31 120.0 . . ?
C30 C31 C32 119.9(5) . . ?
C32 C31 H31 120.0 . . ?
C31 C32 H32 120.1 . . ?
C33 C32 C31 119.8(5) . . ?
C33 C32 H32 120.1 . . ?
C28 C33 H33 119.6 . . ?
C32 C33 C28 120.8(5) . . ?
C32 C33 H33 119.6 . . ?
C35 C34 P2 120.9(4) . . ?
C39 C34 P2 120.8(4) . . ?
C39 C34 C35 118.2(4) . . ?
C34 C35 H35 119.8 . . ?
C36 C35 C34 120.4(5) . . ?
C36 C35 H35 119.8 . . ?
C35 C36 H36 119.8 . . ?
C37 C36 C35 120.3(5) . . ?
C37 C36 H36 119.8 . . ?
C36 C37 H37 119.7 . . ?
C36 C37 C38 120.6(5) . . ?
C38 C37 H37 119.7 . . ?
C37 C38 H38 120.7 . . ?
C39 C38 C37 118.6(5) . . ?
C39 C38 H38 120.7 . . ?
C34 C39 C38 121.9(5) . . ?
C34 C39 H39 119.1 . . ?
C38 C39 H39 119.1 . . ?
C41 C40 P2 121.1(3) . . ?
C41 C40 C45 119.2(4) . . ?
C45 C40 P2 119.5(4) . . ?
C40 C41 H41 120.3 . . ?
C42 C41 C40 119.5(5) . . ?
C42 C41 H41 120.3 . . ?
C41 C42 H42 119.5 . . ?
C43 C42 C41 121.0(6) . . ?
C43 C42 H42 119.5 . . ?
C42 C43 H43 120.4 . . ?
C42 C43 C44 119.2(5) . . ?
C44 C43 H43 120.4 . . ?
C43 C44 H44 119.3 . . ?
C45 C44 C43 121.4(5) . . ?
C45 C44 H44 119.3 . . ?
C40 C45 H45 120.1 . . ?
C44 C45 C40 119.8(5) . . ?
C44 C45 H45 120.1 . . ?
C47 C46 P3 123.6(4) . . ?
C51 C46 P3 116.1(4) . . ?
C51 C46 C47 120.3(4) . . ?
C46 C47 H47 120.4 . . ?
C48 C47 C46 119.2(5) . . ?
C48 C47 H47 120.4 . . ?
C47 C48 H48 119.6 . . ?
C49 C48 C47 120.7(5) . . ?
C49 C48 H48 119.6 . . ?
C48 C49 H49 119.8 . . ?
C48 C49 C50 120.5(5) . . ?
C50 C49 H49 119.8 . . ?
C49 C50 H50 120.5 . . ?
C51 C50 C49 119.0(5) . . ?
C51 C50 H50 120.5 . . ?
C46 C51 H51 119.8 . . ?
C50 C51 C46 120.3(5) . . ?
C50 C51 H51 119.8 . . ?
C53 C52 P3 117.3(4) . . ?
C53 C52 C57 121.1(5) . . ?
C57 C52 P3 121.6(4) . . ?
C52 C53 H53 120.3 . . ?
C52 C53 C54 119.4(5) . . ?
C54 C53 H53 120.3 . . ?
C53 C54 H54 120.5 . . ?
C55 C54 C53 119.0(6) . . ?
C55 C54 H54 120.5 . . ?
C54 C55 H55 119.8 . . ?
C56 C55 C54 120.5(5) . . ?
C56 C55 H55 119.8 . . ?
C55 C56 H56 119.8 . . ?
C55 C56 C57 120.4(5) . . ?
C57 C56 H56 119.8 . . ?
C52 C57 H57 120.2 . . ?
C56 C57 C52 119.6(5) . . ?
C56 C57 H57 120.2 . . ?
C59 C58 P3 119.9(3) . . ?
C59 C58 C63 120.1(4) . . ?
C63 C58 P3 120.0(4) . . ?
C58 C59 H59 119.7 . . ?
C58 C59 C60 120.6(5) . . ?
C60 C59 H59 119.7 . . ?
C59 C60 H60 119.8 . . ?
C61 C60 C59 120.3(5) . . ?
C61 C60 H60 119.8 . . ?
C60 C61 H61 120.3 . . ?
C62 C61 C60 119.4(5) . . ?
C62 C61 H61 120.3 . . ?
C61 C62 H62 119.4 . . ?
C61 C62 C63 121.2(5) . . ?
C63 C62 H62 119.4 . . ?
C58 C63 C62 118.4(5) . . ?
C58 C63 H63 120.8 . . ?
C62 C63 H63 120.8 . . ?
C65 C64 P4 119.8(4) . . ?
C65 C64 C69 119.9(5) . . ?
C69 C64 P4 120.2(4) . . ?
C64 C65 H65 120.0 . . ?
C64 C65 C66 119.9(6) . . ?
C66 C65 H65 120.0 . . ?
C65 C66 H66 120.3 . . ?
C67 C66 C65 119.4(7) . . ?
C67 C66 H66 120.3 . . ?
C66 C67 H67 119.6 . . ?
C68 C67 C66 120.9(6) . . ?
C68 C67 H67 119.6 . . ?
C67 C68 H68 119.4 . . ?
C67 C68 C69 121.1(6) . . ?
C69 C68 H68 119.4 . . ?
C64 C69 C68 118.8(6) . . ?
C64 C69 H69 120.6 . . ?
C68 C69 H69 120.6 . . ?
P4 C70 H70A 109.5 . . ?
P4 C70 H70B 109.5 . . ?
P4 C70 H70C 109.5 . . ?
H70A C70 H70B 109.5 . . ?
H70A C70 H70C 109.5 . . ?
H70B C70 H70C 109.5 . . ?
P4 C71 H71A 109.5 . . ?
P4 C71 H71B 109.5 . . ?
P4 C71 H71C 109.5 . . ?
H71A C71 H71B 109.5 . . ?
H71A C71 H71C 109.5 . . ?
H71B C71 H71C 109.5 . . ?
C73 C72 B1 119.7(4) . . ?
C77 C72 C73 115.1(5) . . ?
C77 C72 B1 125.2(5) . . ?
C72 C73 H73 119.0 . . ?
C74 C73 C72 122.0(5) . . ?
C74 C73 H73 119.0 . . ?
C73 C74 H74 119.7 . . ?
C75 C74 C73 120.6(6) . . ?
C75 C74 H74 119.7 . . ?
C74 C75 H75 120.6 . . ?
C76 C75 C74 118.8(5) . . ?
C76 C75 H75 120.6 . . ?
C75 C76 H76 119.9 . . ?
C75 C76 C77 120.2(6) . . ?
C77 C76 H76 119.9 . . ?
C72 C77 C76 123.1(6) . . ?
C72 C77 H77 118.4 . . ?
C76 C77 H77 118.4 . . ?
C79 C78 B1 120.8(5) . . ?
C83 C78 C79 114.6(5) . . ?
C83 C78 B1 124.3(5) . . ?
C78 C79 H79 118.3 . . ?
C80 C79 C78 123.3(6) . . ?
C80 C79 H79 118.3 . . ?
C79 C80 H80 120.2 . . ?
C81 C80 C79 119.5(6) . . ?
C81 C80 H80 120.2 . . ?
C80 C81 H81 120.2 . . ?
C82 C81 C80 119.6(6) . . ?
C82 C81 H81 120.2 . . ?
C81 C82 H82 119.8 . . ?
C81 C82 C83 120.4(6) . . ?
C83 C82 H82 119.8 . . ?
C78 C83 C82 122.6(5) . . ?
C78 C83 H83 118.7 . . ?
C82 C83 H83 118.7 . . ?
C85 C84 B1 122.6(4) . . ?
C89 C84 C85 115.0(4) . . ?
C89 C84 B1 122.4(4) . . ?
C84 C85 H85 118.6 . . ?
C86 C85 C84 122.8(5) . . ?
C86 C85 H85 118.6 . . ?
C85 C86 H86 120.0 . . ?
C85 C86 C87 120.1(5) . . ?
C87 C86 H86 120.0 . . ?
C86 C87 H87 120.5 . . ?
C88 C87 C86 119.1(5) . . ?
C88 C87 H87 120.5 . . ?
C87 C88 H88 119.9 . . ?
C87 C88 C89 120.2(5) . . ?
C89 C88 H88 119.9 . . ?
C84 C89 H89 118.6 . . ?
C88 C89 C84 122.8(5) . . ?
C88 C89 H89 118.6 . . ?
C91 C90 B1 120.6(4) . . ?
C95 C90 C91 114.8(4) . . ?
C95 C90 B1 124.5(4) . . ?
C90 C91 H91 118.3 . . ?
C92 C91 C90 123.4(5) . . ?
C92 C91 H91 118.3 . . ?
C91 C92 H92 119.9 . . ?
C91 C92 C93 120.2(5) . . ?
C93 C92 H92 119.9 . . ?
C92 C93 H93 120.7 . . ?
C94 C93 C92 118.5(4) . . ?
C94 C93 H93 120.7 . . ?
C93 C94 H94 119.9 . . ?
C93 C94 C95 120.1(5) . . ?
C95 C94 H94 119.9 . . ?
C90 C95 C94 123.0(5) . . ?
C90 C95 H95 118.5 . . ?
C94 C95 H95 118.5 . . ?
C72 B1 C78 111.5(4) . . ?
C72 B1 C84 109.2(4) . . ?
C72 B1 C90 107.5(4) . . ?
C84 B1 C78 110.6(4) . . ?
C90 B1 C78 108.7(4) . . ?
C90 B1 C84 109.2(4) . . ?
C97 C96 C101 114.7(5) . . ?
C97 C96 B2 123.6(5) . . ?
C101 C96 B2 121.5(5) . . ?
C96 C97 H97 118.6 . . ?
C96 C97 C98 122.9(6) . . ?
C98 C97 H97 118.6 . . ?
C97 C98 H98 119.9 . . ?
C99 C98 C97 120.2(6) . . ?
C99 C98 H98 119.9 . . ?
C98 C99 H99 120.5 . . ?
C100 C99 C98 119.0(6) . . ?
C100 C99 H99 120.5 . . ?
C99 C100 H100 119.9 . . ?
C99 C100 C101 120.2(6) . . ?
C101 C100 H100 119.9 . . ?
C96 C101 H101 118.5 . . ?
C100 C101 C96 123.0(6) . . ?
C100 C101 H101 118.5 . . ?
C103 C102 B2 122.9(5) . . ?
C107 C102 C103 115.0(5) . . ?
C107 C102 B2 121.8(5) . . ?
C102 C103 H103 118.6 . . ?
C104 C103 C102 122.7(6) . . ?
C104 C103 H103 118.6 . . ?
C103 C104 H104 119.2 . . ?
C105 C104 C103 121.5(6) . . ?
C105 C104 H104 119.2 . . ?
C104 C105 H105 120.6 . . ?
C104 C105 C106 118.7(6) . . ?
C106 C105 H105 120.6 . . ?
C105 C106 H106 120.6 . . ?
C107 C106 C105 118.7(6) . . ?
C107 C106 H106 120.6 . . ?
C102 C107 C106 123.2(6) . . ?
C102 C107 H107 118.4 . . ?
C106 C107 H107 118.4 . . ?
C109 C108 C113 114.5(6) . . ?
C109 C108 B2 121.1(5) . . ?
C113 C108 B2 124.4(5) . . ?
C108 C109 H109 118.1 . . ?
C108 C109 C110 123.9(7) . . ?
C110 C109 H109 118.1 . . ?
C109 C110 H110 120.0 . . ?
C111 C110 C109 120.0(7) . . ?
C111 C110 H110 120.0 . . ?
C110 C111 H111 120.9 . . ?
C110 C111 C112 118.2(6) . . ?
C112 C111 H111 120.9 . . ?
C111 C112 H112 120.1 . . ?
C113 C112 C111 119.9(7) . . ?
C113 C112 H112 120.1 . . ?
C108 C113 H113 118.3 . . ?
C112 C113 C108 123.4(7) . . ?
C112 C113 H113 118.3 . . ?
C115 C114 C119 120.0 . . ?
C115 C114 B2 118.9(3) . . ?
C119 C114 B2 121.0(3) . . ?
C114 C115 H115 120.0 . . ?
C116 C115 C114 120.0 . . ?
C116 C115 H115 120.0 . . ?
C115 C116 H116 120.0 . . ?
C117 C116 C115 120.0 . . ?
C117 C116 H116 120.0 . . ?
C116 C117 H117 120.0 . . ?
C116 C117 C118 120.0 . . ?
C118 C117 H117 120.0 . . ?
C117 C118 H118 120.0 . . ?
C119 C118 C117 120.0 . . ?
C119 C118 H118 120.0 . . ?
C114 C119 H119 120.0 . . ?
C118 C119 C114 120.0 . . ?
C118 C119 H119 120.0 . . ?
C96 B2 C102 111.9(4) . . ?
C96 B2 C108 110.4(5) . . ?
C96 B2 C114 103.1(4) . . ?
C102 B2 C114 113.8(5) . . ?
C108 B2 C102 105.2(4) . . ?
C108 B2 C114 112.6(4) . . ?

loop_
_geom_bond_atom_site_label_1
_geom_bond_atom_site_label_2
_geom_bond_distance
_geom_bond_site_symmetry_2
_geom_bond_publ_flag
Os1 Cl1 2.3644(9) . ?
Os1 P1 2.3943(10) . ?
Os1 P2 2.3913(10) . ?
Os1 N1 2.085(3) . ?
Os1 C1 2.059(4) . ?
Os1 C9 1.874(4) . ?
P1 C10 1.823(5) . ?
P1 C16 1.837(4) . ?
P1 C22 1.830(5) . ?
P2 C28 1.823(4) . ?
P2 C34 1.823(5) . ?
P2 C40 1.824(4) . ?
P3 C2 1.792(4) . ?
P3 C46 1.795(5) . ?
P3 C52 1.801(5) . ?
P3 C58 1.797(5) . ?
P4 C8 1.759(4) . ?
P4 C64 1.789(5) . ?
P4 C70 1.790(5) . ?
P4 C71 1.786(5) . ?
N1 C3 1.364(5) . ?
N1 C7 1.382(5) . ?
C1 H1 0.9500 . ?
C1 C2 1.367(6) . ?
C2 C3 1.463(6) . ?
C3 C4 1.399(6) . ?
C4 H4 0.9500 . ?
C4 C5 1.381(6) . ?
C5 H5 0.9500 . ?
C5 C6 1.388(7) . ?
C6 H6 0.9500 . ?
C6 C7 1.373(6) . ?
C7 C8 1.463(6) . ?
C8 C9 1.356(6) . ?
C10 C11 1.417(7) . ?
C10 C15 1.390(7) . ?
C11 H11 0.9500 . ?
C11 C12 1.395(7) . ?
C12 H12 0.9500 . ?
C12 C13 1.365(9) . ?
C13 H13 0.9500 . ?
C13 C14 1.396(8) . ?
C14 H14 0.9500 . ?
C14 C15 1.388(7) . ?
C15 H15 0.9500 . ?
C16 C17 1.381(6) . ?
C16 C21 1.408(6) . ?
C17 H17 0.9500 . ?
C17 C18 1.416(6) . ?
C18 H18 0.9500 . ?
C18 C19 1.375(7) . ?
C19 H19 0.9500 . ?
C19 C20 1.368(7) . ?
C20 H20 0.9500 . ?
C20 C21 1.395(6) . ?
C21 H21 0.9500 . ?
C22 C23 1.392(6) . ?
C22 C27 1.394(7) . ?
C23 H23 0.9500 . ?
C23 C24 1.388(7) . ?
C24 H24 0.9500 . ?
C24 C25 1.379(8) . ?
C25 H25 0.9500 . ?
C25 C26 1.405(8) . ?
C26 H26 0.9500 . ?
C26 C27 1.371(8) . ?
C27 H27 0.9500 . ?
C28 C29 1.405(6) . ?
C28 C33 1.402(6) . ?
C29 H29 0.9500 . ?
C29 C30 1.382(6) . ?
C30 H30 0.9500 . ?
C30 C31 1.390(7) . ?
C31 H31 0.9500 . ?
C31 C32 1.394(8) . ?
C32 H32 0.9500 . ?
C32 C33 1.382(7) . ?
C33 H33 0.9500 . ?
C34 C35 1.399(7) . ?
C34 C39 1.387(7) . ?
C35 H35 0.9500 . ?
C35 C36 1.394(7) . ?
C36 H36 0.9500 . ?
C36 C37 1.369(9) . ?
C37 H37 0.9500 . ?
C37 C38 1.395(9) . ?
C38 H38 0.9500 . ?
C38 C39 1.393(7) . ?
C39 H39 0.9500 . ?
C40 C41 1.397(7) . ?
C40 C45 1.403(7) . ?
C41 H41 0.9500 . ?
C41 C42 1.393(7) . ?
C42 H42 0.9500 . ?
C42 C43 1.372(9) . ?
C43 H43 0.9500 . ?
C43 C44 1.383(10) . ?
C44 H44 0.9500 . ?
C44 C45 1.371(8) . ?
C45 H45 0.9500 . ?
C46 C47 1.395(6) . ?
C46 C51 1.395(7) . ?
C47 H47 0.9500 . ?
C47 C48 1.382(8) . ?
C48 H48 0.9500 . ?
C48 C49 1.375(9) . ?
C49 H49 0.9500 . ?
C49 C50 1.408(9) . ?
C50 H50 0.9500 . ?
C50 C51 1.380(8) . ?
C51 H51 0.9500 . ?
C52 C53 1.375(8) . ?
C52 C57 1.390(7) . ?
C53 H53 0.9500 . ?
C53 C54 1.405(7) . ?
C54 H54 0.9500 . ?
C54 C55 1.403(9) . ?
C55 H55 0.9500 . ?
C55 C56 1.373(9) . ?
C56 H56 0.9500 . ?
C56 C57 1.382(7) . ?
C57 H57 0.9500 . ?
C58 C59 1.381(7) . ?
C58 C63 1.394(6) . ?
C59 H59 0.9500 . ?
C59 C60 1.384(7) . ?
C60 H60 0.9500 . ?
C60 C61 1.381(8) . ?
C61 H61 0.9500 . ?
C61 C62 1.376(8) . ?
C62 H62 0.9500 . ?
C62 C63 1.407(7) . ?
C63 H63 0.9500 . ?
C64 C65 1.393(7) . ?
C64 C69 1.394(8) . ?
C65 H65 0.9500 . ?
C65 C66 1.395(8) . ?
C66 H66 0.9500 . ?
C66 C67 1.381(11) . ?
C67 H67 0.9500 . ?
C67 C68 1.353(11) . ?
C68 H68 0.9500 . ?
C68 C69 1.396(10) . ?
C69 H69 0.9500 . ?
C70 H70A 0.9800 . ?
C70 H70B 0.9800 . ?
C70 H70C 0.9800 . ?
C71 H71A 0.9800 . ?
C71 H71B 0.9800 . ?
C71 H71C 0.9800 . ?
C72 C73 1.409(8) . ?
C72 C77 1.373(8) . ?
C72 B1 1.645(7) . ?
C73 H73 0.9500 . ?
C73 C74 1.384(7) . ?
C74 H74 0.9500 . ?
C74 C75 1.374(9) . ?
C75 H75 0.9500 . ?
C75 C76 1.360(10) . ?
C76 H76 0.9500 . ?
C76 C77 1.395(9) . ?
C77 H77 0.9500 . ?
C78 C79 1.418(8) . ?
C78 C83 1.387(8) . ?
C78 B1 1.656(8) . ?
C79 H79 0.9500 . ?
C79 C80 1.407(9) . ?
C80 H80 0.9500 . ?
C80 C81 1.374(11) . ?
C81 H81 0.9500 . ?
C81 C82 1.371(10) . ?
C82 H82 0.9500 . ?
C82 C83 1.423(8) . ?
C83 H83 0.9500 . ?
C84 C85 1.410(7) . ?
C84 C89 1.406(7) . ?
C84 B1 1.653(8) . ?
C85 H85 0.9500 . ?
C85 C86 1.386(7) . ?
C86 H86 0.9500 . ?
C86 C87 1.392(8) . ?
C87 H87 0.9500 . ?
C87 C88 1.381(8) . ?
C88 H88 0.9500 . ?
C88 C89 1.392(7) . ?
C89 H89 0.9500 . ?
C90 C91 1.408(7) . ?
C90 C95 1.397(7) . ?
C90 B1 1.647(7) . ?
C91 H91 0.9500 . ?
C91 C92 1.375(7) . ?
C92 H92 0.9500 . ?
C92 C93 1.406(8) . ?
C93 H93 0.9500 . ?
C93 C94 1.376(8) . ?
C94 H94 0.9500 . ?
C94 C95 1.406(7) . ?
C95 H95 0.9500 . ?
C96 C97 1.392(8) . ?
C96 C101 1.413(8) . ?
C96 B2 1.636(8) . ?
C97 H97 0.9500 . ?
C97 C98 1.392(9) . ?
C98 H98 0.9500 . ?
C98 C99 1.388(10) . ?
C99 H99 0.9500 . ?
C99 C100 1.369(10) . ?
C100 H100 0.9500 . ?
C100 C101 1.388(8) . ?
C101 H101 0.9500 . ?
C102 C103 1.399(8) . ?
C102 C107 1.392(8) . ?
C102 B2 1.654(8) . ?
C103 H103 0.9500 . ?
C103 C104 1.384(9) . ?
C104 H104 0.9500 . ?
C104 C105 1.353(11) . ?
C105 H105 0.9500 . ?
C105 C106 1.411(11) . ?
C106 H106 0.9500 . ?
C106 C107 1.408(8) . ?
C107 H107 0.9500 . ?
C108 C109 1.385(9) . ?
C108 C113 1.405(8) . ?
C108 B2 1.645(8) . ?
C109 H109 0.9500 . ?
C109 C110 1.397(9) . ?
C110 H110 0.9500 . ?
C110 C111 1.371(12) . ?
C111 H111 0.9500 . ?
C111 C112 1.414(12) . ?
C112 H112 0.9500 . ?
C112 C113 1.376(9) . ?
C113 H113 0.9500 . ?
C114 C115 1.3900 . ?
C114 C119 1.3900 . ?
C114 B2 1.699(7) . ?
C115 H115 0.9500 . ?
C115 C116 1.3900 . ?
C116 H116 0.9500 . ?
C116 C117 1.3900 . ?
C117 H117 0.9500 . ?
C117 C118 1.3900 . ?
C118 H118 0.9500 . ?
C118 C119 1.3900 . ?
C119 H119 0.9500 . ?

loop_
_geom_torsion_atom_site_label_1
_geom_torsion_atom_site_label_2
_geom_torsion_atom_site_label_3
_geom_torsion_atom_site_label_4
_geom_torsion
_geom_torsion_site_symmetry_1
_geom_torsion_site_symmetry_2
_geom_torsion_site_symmetry_3
_geom_torsion_site_symmetry_4
_geom_torsion_publ_flag
Os1 P1 C10 C11 -155.9(3) . . . . ?
Os1 P1 C10 C15 31.6(4) . . . . ?
Os1 P1 C16 C17 -123.8(3) . . . . ?
Os1 P1 C16 C21 57.7(4) . . . . ?
Os1 P1 C22 C23 51.0(4) . . . . ?
Os1 P1 C22 C27 -130.4(4) . . . . ?
Os1 P2 C28 C29 -43.6(4) . . . . ?
Os1 P2 C28 C33 137.0(3) . . . . ?
Os1 P2 C34 C35 105.7(4) . . . . ?
Os1 P2 C34 C39 -70.4(4) . . . . ?
Os1 P2 C40 C41 -26.0(4) . . . . ?
Os1 P2 C40 C45 160.0(3) . . . . ?
Os1 N1 C3 C2 2.9(5) . . . . ?
Os1 N1 C3 C4 -178.8(3) . . . . ?
Os1 N1 C7 C6 178.4(3) . . . . ?
Os1 N1 C7 C8 -1.6(4) . . . . ?
Os1 C1 C2 P3 179.6(2) . . . . ?
Os1 C1 C2 C3 1.5(5) . . . . ?
Cl1 Os1 C9 C8 178.5(4) . . . . ?
P1 Os1 C9 C8 -93.9(4) . . . . ?
P1 C10 C11 C12 -171.9(4) . . . . ?
P1 C10 C15 C14 171.0(4) . . . . ?
P1 C16 C17 C18 -178.6(4) . . . . ?
P1 C16 C21 C20 179.8(3) . . . . ?
P1 C22 C23 C24 178.3(4) . . . . ?
P1 C22 C27 C26 180.0(5) . . . . ?
P2 Os1 C9 C8 91.0(4) . . . . ?
P2 C28 C29 C30 -179.8(3) . . . . ?
P2 C28 C33 C32 -178.2(4) . . . . ?
P2 C34 C35 C36 -176.9(4) . . . . ?
P2 C34 C39 C38 176.3(4) . . . . ?
P2 C40 C41 C42 -174.8(4) . . . . ?
P2 C40 C45 C44 175.0(4) . . . . ?
P3 C2 C3 N1 179.2(3) . . . . ?
P3 C2 C3 C4 1.1(6) . . . . ?
P3 C46 C47 C48 178.9(4) . . . . ?
P3 C46 C51 C50 -179.6(4) . . . . ?
P3 C52 C53 C54 -178.0(4) . . . . ?
P3 C52 C57 C56 177.9(4) . . . . ?
P3 C58 C59 C60 -178.6(4) . . . . ?
P3 C58 C63 C62 -179.9(4) . . . . ?
P4 C8 C9 Os1 175.6(2) . . . . ?
P4 C64 C65 C66 -176.8(5) . . . . ?
P4 C64 C69 C68 176.6(5) . . . . ?
N1 Os1 C9 C8 -0.1(4) . . . . ?
N1 C3 C4 C5 0.5(7) . . . . ?
N1 C7 C8 P4 -174.7(3) . . . . ?
N1 C7 C8 C9 1.5(5) . . . . ?
C1 Os1 C9 C8 -3.1(6) . . . . ?
C1 C2 C3 N1 -2.7(5) . . . . ?
C1 C2 C3 C4 179.2(4) . . . . ?
C2 P3 C46 C47 -132.9(4) . . . . ?
C2 P3 C46 C51 46.6(4) . . . . ?
C2 P3 C52 C53 85.4(4) . . . . ?
C2 P3 C52 C57 -93.6(4) . . . . ?
C2 P3 C58 C59 -4.3(4) . . . . ?
C2 P3 C58 C63 178.2(4) . . . . ?
C2 C3 C4 C5 178.5(4) . . . . ?
C3 N1 C7 C6 -0.6(6) . . . . ?
C3 N1 C7 C8 179.4(4) . . . . ?
C3 C4 C5 C6 -0.7(7) . . . . ?
C4 C5 C6 C7 0.3(7) . . . . ?
C5 C6 C7 N1 0.3(7) . . . . ?
C5 C6 C7 C8 -179.6(4) . . . . ?
C6 C7 C8 P4 5.2(7) . . . . ?
C6 C7 C8 C9 -178.6(4) . . . . ?
C7 N1 C3 C2 -178.2(4) . . . . ?
C7 N1 C3 C4 0.2(6) . . . . ?
C7 C8 C9 Os1 -0.8(6) . . . . ?
C8 P4 C64 C65 90.0(5) . . . . ?
C8 P4 C64 C69 -86.2(5) . . . . ?
C10 P1 C16 C17 2.0(4) . . . . ?
C10 P1 C16 C21 -176.5(4) . . . . ?
C10 P1 C22 C23 -75.1(4) . . . . ?
C10 P1 C22 C27 103.5(5) . . . . ?
C10 C11 C12 C13 0.5(8) . . . . ?
C11 C10 C15 C14 -1.5(7) . . . . ?
C11 C12 C13 C14 -1.0(8) . . . . ?
C12 C13 C14 C15 0.2(8) . . . . ?
C13 C14 C15 C10 1.0(8) . . . . ?
C15 C10 C11 C12 0.7(7) . . . . ?
C16 P1 C10 C11 78.4(4) . . . . ?
C16 P1 C10 C15 -94.1(4) . . . . ?
C16 P1 C22 C23 178.7(4) . . . . ?
C16 P1 C22 C27 -2.7(5) . . . . ?
C16 C17 C18 C19 -0.9(7) . . . . ?
C17 C16 C21 C20 1.3(7) . . . . ?
C17 C18 C19 C20 0.7(7) . . . . ?
C18 C19 C20 C21 0.5(7) . . . . ?
C19 C20 C21 C16 -1.5(7) . . . . ?
C21 C16 C17 C18 -0.1(7) . . . . ?
C22 P1 C10 C11 -30.9(4) . . . . ?
C22 P1 C10 C15 156.6(4) . . . . ?
C22 P1 C16 C17 109.3(4) . . . . ?
C22 P1 C16 C21 -69.1(4) . . . . ?
C22 C23 C24 C25 1.7(8) . . . . ?
C23 C22 C27 C26 -1.4(9) . . . . ?
C23 C24 C25 C26 -1.4(9) . . . . ?
C24 C25 C26 C27 -0.3(11) . . . . ?
C25 C26 C27 C22 1.8(11) . . . . ?
C27 C22 C23 C24 -0.3(7) . . . . ?
C28 P2 C34 C35 -127.5(4) . . . . ?
C28 P2 C34 C39 56.3(4) . . . . ?
C28 P2 C40 C41 -153.5(4) . . . . ?
C28 P2 C40 C45 32.5(4) . . . . ?
C28 C29 C30 C31 -1.6(7) . . . . ?
C29 C28 C33 C32 2.5(7) . . . . ?
C29 C30 C31 C32 1.7(8) . . . . ?
C30 C31 C32 C33 0.4(8) . . . . ?
C31 C32 C33 C28 -2.5(8) . . . . ?
C33 C28 C29 C30 -0.4(6) . . . . ?
C34 P2 C28 C29 -168.7(3) . . . . ?
C34 P2 C28 C33 12.0(4) . . . . ?
C34 P2 C40 C41 97.0(4) . . . . ?
C34 P2 C40 C45 -76.9(4) . . . . ?
C34 C35 C36 C37 1.2(8) . . . . ?
C35 C34 C39 C38 0.1(7) . . . . ?
C35 C36 C37 C38 -1.0(8) . . . . ?
C36 C37 C38 C39 0.4(8) . . . . ?
C37 C38 C39 C34 0.0(8) . . . . ?
C39 C34 C35 C36 -0.7(7) . . . . ?
C40 P2 C28 C29 83.4(4) . . . . ?
C40 P2 C28 C33 -96.0(4) . . . . ?
C40 P2 C34 C35 -18.7(4) . . . . ?
C40 P2 C34 C39 165.2(4) . . . . ?
C40 C41 C42 C43 0.4(8) . . . . ?
C41 C40 C45 C44 1.0(8) . . . . ?
C41 C42 C43 C44 0.0(9) . . . . ?
C42 C43 C44 C45 0.1(9) . . . . ?
C43 C44 C45 C40 -0.6(9) . . . . ?
C45 C40 C41 C42 -0.8(7) . . . . ?
C46 P3 C2 C1 -124.7(4) . . . . ?
C46 P3 C2 C3 53.2(4) . . . . ?
C46 P3 C52 C53 -157.0(4) . . . . ?
C46 P3 C52 C57 24.0(4) . . . . ?
C46 P3 C58 C59 -124.0(4) . . . . ?
C46 P3 C58 C63 58.5(4) . . . . ?
C46 C47 C48 C49 1.5(9) . . . . ?
C47 C46 C51 C50 -0.1(8) . . . . ?
C47 C48 C49 C50 -1.6(10) . . . . ?
C48 C49 C50 C51 0.9(10) . . . . ?
C49 C50 C51 C46 0.0(9) . . . . ?
C51 C46 C47 C48 -0.6(7) . . . . ?
C52 P3 C2 C1 -5.1(4) . . . . ?
C52 P3 C2 C3 172.8(3) . . . . ?
C52 P3 C46 C47 108.4(4) . . . . ?
C52 P3 C46 C51 -72.0(4) . . . . ?
C52 P3 C58 C59 115.0(4) . . . . ?
C52 P3 C58 C63 -62.6(4) . . . . ?
C52 C53 C54 C55 0.2(8) . . . . ?
C53 C52 C57 C56 -1.1(7) . . . . ?
C53 C54 C55 C56 -1.3(9) . . . . ?
C54 C55 C56 C57 1.2(8) . . . . ?
C55 C56 C57 C52 0.0(8) . . . . ?
C57 C52 C53 C54 1.0(8) . . . . ?
C58 P3 C2 C1 113.1(4) . . . . ?
C58 P3 C2 C3 -69.0(4) . . . . ?
C58 P3 C46 C47 -10.8(5) . . . . ?
C58 P3 C46 C51 168.7(4) . . . . ?
C58 P3 C52 C53 -35.3(4) . . . . ?
C58 P3 C52 C57 145.7(4) . . . . ?
C58 C59 C60 C61 -1.1(8) . . . . ?
C59 C58 C63 C62 2.5(7) . . . . ?
C59 C60 C61 C62 1.6(8) . . . . ?
C60 C61 C62 C63 -0.1(8) . . . . ?
C61 C62 C63 C58 -2.0(8) . . . . ?
C63 C58 C59 C60 -1.0(7) . . . . ?
C64 P4 C8 C7 -177.4(4) . . . . ?
C64 P4 C8 C9 6.8(4) . . . . ?
C64 C65 C66 C67 0.5(10) . . . . ?
C65 C64 C69 C68 0.3(9) . . . . ?
C65 C66 C67 C68 -0.1(11) . . . . ?
C66 C67 C68 C69 -0.2(11) . . . . ?
C67 C68 C69 C64 0.0(10) . . . . ?
C69 C64 C65 C66 -0.6(9) . . . . ?
C70 P4 C8 C7 63.6(5) . . . . ?
C70 P4 C8 C9 -112.1(4) . . . . ?
C70 P4 C64 C65 -150.3(4) . . . . ?
C70 P4 C64 C69 33.5(5) . . . . ?
C71 P4 C8 C7 -56.7(4) . . . . ?
C71 P4 C8 C9 127.5(4) . . . . ?
C71 P4 C64 C65 -31.8(5) . . . . ?
C71 P4 C64 C69 152.0(4) . . . . ?
C72 C73 C74 C75 2.9(8) . . . . ?
C73 C72 C77 C76 -2.6(10) . . . . ?
C73 C72 B1 C78 156.2(4) . . . . ?
C73 C72 B1 C84 -81.2(5) . . . . ?
C73 C72 B1 C90 37.2(6) . . . . ?
C73 C74 C75 C76 -3.4(9) . . . . ?
C74 C75 C76 C77 0.9(10) . . . . ?
C75 C76 C77 C72 2.2(12) . . . . ?
C77 C72 C73 C74 0.0(8) . . . . ?
C77 C72 B1 C78 -26.5(7) . . . . ?
C77 C72 B1 C84 96.1(6) . . . . ?
C77 C72 B1 C90 -145.5(6) . . . . ?
C78 C79 C80 C81 -0.2(11) . . . . ?
C79 C78 C83 C82 -0.3(7) . . . . ?
C79 C78 B1 C72 -40.1(7) . . . . ?
C79 C78 B1 C84 -161.8(5) . . . . ?
C79 C78 B1 C90 78.2(6) . . . . ?
C79 C80 C81 C82 0.8(10) . . . . ?
C80 C81 C82 C83 -1.1(9) . . . . ?
C81 C82 C83 C78 0.9(8) . . . . ?
C83 C78 C79 C80 0.0(9) . . . . ?
C83 C78 B1 C72 146.2(5) . . . . ?
C83 C78 B1 C84 24.5(6) . . . . ?
C83 C78 B1 C90 -95.5(6) . . . . ?
C84 C85 C86 C87 1.0(7) . . . . ?
C85 C84 C89 C88 -1.3(7) . . . . ?
C85 C84 B1 C72 -10.4(6) . . . . ?
C85 C84 B1 C78 112.7(5) . . . . ?
C85 C84 B1 C90 -127.6(4) . . . . ?
C85 C86 C87 C88 -1.0(8) . . . . ?
C86 C87 C88 C89 -0.2(8) . . . . ?
C87 C88 C89 C84 1.4(8) . . . . ?
C89 C84 C85 C86 0.1(7) . . . . ?
C89 C84 B1 C72 169.1(4) . . . . ?
C89 C84 B1 C78 -67.8(6) . . . . ?
C89 C84 B1 C90 51.9(6) . . . . ?
C90 C91 C92 C93 0.8(7) . . . . ?
C91 C90 C95 C94 1.1(7) . . . . ?
C91 C90 B1 C72 73.0(5) . . . . ?
C91 C90 B1 C78 -47.9(6) . . . . ?
C91 C90 B1 C84 -168.7(4) . . . . ?
C91 C92 C93 C94 -0.5(7) . . . . ?
C92 C93 C94 C95 0.6(7) . . . . ?
C93 C94 C95 C90 -1.0(8) . . . . ?
C95 C90 C91 C92 -1.0(7) . . . . ?
C95 C90 B1 C72 -103.2(5) . . . . ?
C95 C90 B1 C78 136.0(5) . . . . ?
C95 C90 B1 C84 15.2(6) . . . . ?
B1 C72 C73 C74 177.6(5) . . . . ?
B1 C72 C77 C76 -180.0(6) . . . . ?
B1 C78 C79 C80 -174.3(6) . . . . ?
B1 C78 C83 C82 173.7(5) . . . . ?
B1 C84 C85 C86 179.6(4) . . . . ?
B1 C84 C89 C88 179.2(4) . . . . ?
B1 C90 C91 C92 -177.5(4) . . . . ?
B1 C90 C95 C94 177.5(5) . . . . ?
C96 C97 C98 C99 1.1(10) . . . . ?
C97 C96 C101 C100 0.6(8) . . . . ?
C97 C96 B2 C102 145.8(5) . . . . ?
C97 C96 B2 C108 29.0(7) . . . . ?
C97 C96 B2 C114 -91.5(6) . . . . ?
C97 C98 C99 C100 -2.0(10) . . . . ?
C98 C99 C100 C101 2.2(9) . . . . ?
C99 C100 C101 C96 -1.5(9) . . . . ?
C101 C96 C97 C98 -0.5(8) . . . . ?
C101 C96 B2 C102 -40.3(7) . . . . ?
C101 C96 B2 C108 -157.1(5) . . . . ?
C101 C96 B2 C114 82.4(5) . . . . ?
C102 C103 C104 C105 1.3(9) . . . . ?
C103 C102 C107 C106 -3.1(8) . . . . ?
C103 C102 B2 C96 152.6(5) . . . . ?
C103 C102 B2 C108 -87.6(6) . . . . ?
C103 C102 B2 C114 36.1(7) . . . . ?
C103 C104 C105 C106 -2.4(10) . . . . ?
C104 C105 C106 C107 0.7(9) . . . . ?
C105 C106 C107 C102 2.2(9) . . . . ?
C107 C102 C103 C104 1.4(8) . . . . ?
C107 C102 B2 C96 -33.8(7) . . . . ?
C107 C102 B2 C108 86.1(6) . . . . ?
C107 C102 B2 C114 -150.2(5) . . . . ?
C108 C109 C110 C111 0.6(10) . . . . ?
C109 C108 C113 C112 -2.8(8) . . . . ?
C109 C108 B2 C96 50.2(7) . . . . ?
C109 C108 B2 C102 -70.6(6) . . . . ?
C109 C108 B2 C114 164.9(5) . . . . ?
C109 C110 C111 C112 -2.1(10) . . . . ?
C110 C111 C112 C113 1.1(9) . . . . ?
C111 C112 C113 C108 1.5(9) . . . . ?
C113 C108 C109 C110 1.8(9) . . . . ?
C113 C108 B2 C96 -132.0(5) . . . . ?
C113 C108 B2 C102 107.1(6) . . . . ?
C113 C108 B2 C114 -17.4(7) . . . . ?
C114 C115 C116 C117 0.0 . . . . ?
C115 C114 C119 C118 0.0 . . . . ?
C115 C114 B2 C96 78.1(4) . . . . ?
C115 C114 B2 C102 -160.4(4) . . . . ?
C115 C114 B2 C108 -40.8(5) . . . . ?
C115 C116 C117 C118 0.0 . . . . ?
C116 C117 C118 C119 0.0 . . . . ?
C117 C118 C119 C114 0.0 . . . . ?
C119 C114 C115 C116 0.0 . . . . ?
C119 C114 B2 C96 -98.0(4) . . . . ?
C119 C114 B2 C102 23.5(6) . . . . ?
C119 C114 B2 C108 143.1(4) . . . . ?
B2 C96 C97 C98 173.8(6) . . . . ?
B2 C96 C101 C100 -173.8(5) . . . . ?
B2 C102 C103 C104 175.5(5) . . . . ?
B2 C102 C107 C106 -177.3(5) . . . . ?
B2 C108 C109 C110 179.7(6) . . . . ?
B2 C108 C113 C112 179.3(5) . . . . ?
B2 C114 C115 C116 -176.1(4) . . . . ?
B2 C114 C119 C118 176.0(4) . . . . ?

loop_
_smtbx_masks_void_nr
_smtbx_masks_void_average_x
_smtbx_masks_void_average_y
_smtbx_masks_void_average_z
_smtbx_masks_void_volume
_smtbx_masks_void_count_electrons
_smtbx_masks_void_content
1 0.000 -0.972 -0.609 1784.0 518.0 ?
2 0.500 0.000 0.000 17.2 0.0 ?
